data_1001410
loop_
_publ_author_name
'Gasperin, M'
'Cousson, A'
'He, L'
'Jove, J'

_publ_section_title
;
Structure d'un Oxyde d'Uranium a Valence Mixte et Etude par
Spectroscopie Mossbauer (^237^Np) d'un Oxyde Isotype de
Neptunium
;
_journal_coden_ASTM JCOMAH
_journal_name_full 'Journal of the Less-Common Metals'
_journal_page_first 339
_journal_page_last 348
_journal_paper_doi 10.1016/0022-5088(89)90101-X
_journal_volume 152
_journal_year 1989
_chemical_formula_structural 'Na8 Ca3.11 U3.7 O17.52'
_chemical_formula_sum 'Ca3.11 Na8 O17.52 U3.7'
_chemical_name_systematic
;
Sodium calcium uranium oxide (8/3.1/3.7/17.5)
;
_space_group_IT_number 14
_symmetry_cell_setting monoclinic
_symmetry_Int_Tables_number 14
_symmetry_space_group_name_Hall '-P 2yn'
_symmetry_space_group_name_H-M 'P 1 21/n 1'
_cell_angle_alpha 90
_cell_angle_beta 91.78
_cell_angle_gamma 90
_cell_formula_units_Z 1
_cell_length_a 8.258(5)
_cell_length_b 8.271(5)
_cell_length_c 8.250(5)
_cell_volume 563.2
_refine_ls_R_factor_all 0.06
_cod_database_code 1001410

loop_
_symmetry_equiv_pos_as_xyz
x,y,z
1/2+x,1/2-y,1/2+z
-x,-y,-z
1/2-x,1/2+y,1/2-z

loop_
_atom_site_label
_atom_site_type_symbol
_atom_site_symmetry_multiplicity
_atom_site_Wyckoff_symbol
_atom_site_fract_x
_atom_site_fract_y
_atom_site_fract_z
_atom_site_occupancy
_atom_site_attached_hydrogens
_atom_site_calc_flag
U1 U6+ 2 d 0.5 0. 0. 1. 0 d
U2 U6+ 2 b 0.5 0.5 0. 0.4 0 d
U3 U6+ 2 a 0. 0. 0. 0.222 0 d
Ca1 Ca2+ 2 a 0. 0. 0. 0.778 0 d
U4 U6+ 2 c 0. 0.5 0. 0.222 0 d
Ca2 Ca2+ 2 c 0. 0.5 0. 0.778 0 d
Na1 Na1+ 4 e 0.2284(9) 0.2402(13) 0.2652(9) 1. 0 d
Na2 Na1+ 4 e 0.2697(7) 0.7446(10) 0.7206(8) 1. 0 d
O1 O2- 4 e 0.2685(20) 0.0543(18) 0.0485(18) 0.73 0 d
O2 O2- 4 e 0.4476(24) 0.0546(21) 0.7612(20) 0.73 0 d
O3 O2- 4 e 0.0684(20) 0.2576(16) 0.5386(16) 0.73 0 d
O4 O2- 4 e 0.4705(16) 0.2493(30) 0.4335(17) 0.73 0 d
O5 O2- 4 e 0.9461(21) 0.0521(21) 0.2598(22) 0.73 0 d
O6 O2- 4 e 0.7661(20) 0.0560(19) 0.5540(22) 0.73 0 d

loop_
_atom_type_symbol
_atom_type_oxidation_number
U6+ 5.640
Ca2+ 2.000
Na1+ 1.000
O2- -2.000
